data_7215196
loop_
_publ_author_name
'Patil, Komal M.'
'Cameron, Scott A.'
'Moratti, Stephen C.'
'Hanton, Lyall R.'

_publ_section_title
;
 Effect of anion on Ag(i) meso-helical chains formed with
 4,4&#x2032;-dipyridyl ketone: solvent versus anion bridging and anion
 effects on the strength of ligand binding
;
_journal_issue 21
_journal_name_full CrystEngComm
_journal_page_first 4587
_journal_paper_doi 10.1039/c4ce00155a
_journal_volume 16
_journal_year 2014
_chemical_formula_sum 'C30 H28 Ag2 F12 N8 O2 P2'
_chemical_formula_weight 1038.26
_chemical_name_systematic
;
 ?
;
_space_group_IT_number 14
_symmetry_cell_setting monoclinic
_symmetry_space_group_name_Hall '-P 2ybc'
_symmetry_space_group_name_H-M 'P 1 21/c 1'
_atom_sites_solution_hydrogens geom
_atom_sites_solution_primary direct
_atom_sites_solution_secondary difmap
_audit_creation_method SHELXL-97
_cell_angle_alpha 90
_cell_angle_beta 91.046(3)
_cell_angle_gamma 90
_cell_formula_units_Z 4
_cell_length_a 7.9890(5)
_cell_length_b 22.9536(15)
_cell_length_c 20.1547(15)
_cell_measurement_reflns_used 9915
_cell_measurement_temperature 90(2)
_cell_measurement_theta_max 26.35
_cell_measurement_theta_min 2.2
_cell_volume 3695.3(4)
_computing_cell_refinement 'Bruker SAINT'
_computing_data_collection 'Bruker APEX2'
_computing_data_reduction 'Bruker SAINT'
_computing_molecular_graphics 'Bruker SHELXTL'
_computing_publication_material 'Bruker SHELXTL'
_computing_structure_refinement 'SHELXL-97 (Sheldrick, 2008)'
_computing_structure_solution 'SIR97 (Altomare et al., 1999)'
_diffrn_ambient_temperature 90(2)
_diffrn_measured_fraction_theta_full 0.999
_diffrn_measured_fraction_theta_max 0.999
_diffrn_measurement_device_type 'Bruker APEXII CCD area detector'
_diffrn_measurement_method '\f and \w scans'
_diffrn_radiation_type MoK\a
_diffrn_radiation_wavelength 0.71073
_diffrn_reflns_av_R_equivalents 0.0000
_diffrn_reflns_av_sigmaI/netI 0.0529
_diffrn_reflns_limit_h_max 9
_diffrn_reflns_limit_h_min -9
_diffrn_reflns_limit_k_max 28
_diffrn_reflns_limit_k_min -28
_diffrn_reflns_limit_l_max 25
_diffrn_reflns_limit_l_min -25
_diffrn_reflns_number 58540
_diffrn_reflns_theta_full 26.39
_diffrn_reflns_theta_max 26.39
_diffrn_reflns_theta_min 1.34
_exptl_absorpt_coefficient_mu 1.249
_exptl_absorpt_correction_T_max 0.8645
_exptl_absorpt_correction_T_min 0.4927
_exptl_absorpt_correction_type multi-scan
_exptl_absorpt_process_details 'SADABS (Bruker, 2004)'
_exptl_crystal_colour colourless
_exptl_crystal_density_diffrn 1.861
_exptl_crystal_density_method 'not measured'
_exptl_crystal_description plate
_exptl_crystal_F_000 2036
_exptl_crystal_size_max 0.66
_exptl_crystal_size_mid 0.31
_exptl_crystal_size_min 0.12
_refine_diff_density_max 1.163
_refine_diff_density_min -1.565
_refine_diff_density_rms 0.275
_refine_ls_extinction_method none
_refine_ls_goodness_of_fit_ref 1.149
_refine_ls_hydrogen_treatment constr
_refine_ls_matrix_type full
_refine_ls_number_parameters 502
_refine_ls_number_reflns 58540
_refine_ls_number_restraints 13
_refine_ls_restrained_S_all 1.156
_refine_ls_R_factor_all 0.0874
_refine_ls_R_factor_gt 0.0694
_refine_ls_shift/su_max 0.007
_refine_ls_shift/su_mean 0.000
_refine_ls_structure_factor_coef Fsqd
_refine_ls_weighting_details 'calc w=1/[\s^2^(Fo^2^)+(0.1147P)^2^+14.0278P] where P=(Fo^2^+2Fc^2^)/3'
_refine_ls_weighting_scheme calc
_refine_ls_wR_factor_gt 0.2074
_refine_ls_wR_factor_ref 0.2414
_reflns_number_gt 48549
_reflns_number_total 58540
_reflns_threshold_expression >2\s(I)
_cod_data_source_file c4ce00155a2.cif
_cod_data_source_block Complex_5(kp03_43A)
_cod_depositor_comments
;
The following automatic conversions were performed:

'_symmetry_cell_setting' value 'Monoclinic' changed to 'monoclinic'
according to
/usr/data/users/saulius/crontab/automatic-downloads/rss-feeds/RSC/lib/dictionaries/cif_core.dic
dictionary named 'cif_core.dic' version 2.4.2 from 2011-04-26.

Automatic conversion script
Id: cif_fix_values 2281 2013-09-26 08:29:07Z andrius 

 Adding full bibliography for 7215192--7215200.cif.
;
_cod_original_cell_volume 3695.3(6)
_cod_original_sg_symbol_H-M P2(1)/c
_cod_database_code 7215196

loop_
_symmetry_equiv_pos_as_xyz
'x, y, z'
'-x, y+1/2, -z+1/2'
'-x, -y, -z'
'x, -y-1/2, z-1/2'

loop_
_atom_site_label
_atom_site_type_symbol
_atom_site_fract_x
_atom_site_fract_y
_atom_site_fract_z
_atom_site_U_iso_or_equiv
_atom_site_adp_type
_atom_site_occupancy
_atom_site_symmetry_multiplicity
_atom_site_calc_flag
_atom_site_refinement_flags
_atom_site_disorder_assembly
_atom_site_disorder_group
Ag1 Ag 0.22253(3) 0.504417(10) -0.001717(15) 0.02910(9) Uani 1 1 d . . .
Ag2 Ag 0.28338(3) 1.002754(10) -0.007451(16) 0.03093(9) Uani 1 1 d . . .
C1 C 0.3467(4) 0.37813(13) -0.01434(18) 0.0247(7) Uani 1 1 d . . .
H1 H 0.3850 0.3860 0.0297 0.030 Uiso 1 1 calc R . .
C2 C 0.3768(4) 0.32383(14) -0.04011(18) 0.0287(8) Uani 1 1 d . . .
H2 H 0.4328 0.2949 -0.0144 0.034 Uiso 1 1 calc R . .
C3 C 0.3234(4) 0.31229(13) -0.10489(18) 0.0257(8) Uani 1 1 d . . .
C4 C 0.2376(4) 0.35585(13) -0.14063(17) 0.0253(7) Uani 1 1 d . . .
H4 H 0.1984 0.3490 -0.1847 0.030 Uiso 1 1 calc R . .
C5 C 0.2115(4) 0.40879(13) -0.11027(17) 0.0242(7) Uani 1 1 d . . .
H5 H 0.1525 0.4382 -0.1341 0.029 Uiso 1 1 calc R . .
C6 C 0.3626(5) 0.25689(16) -0.1413(2) 0.0421(11) Uani 1 1 d . . .
C7 C 0.3303(4) 0.19802(13) -0.10957(18) 0.0243(8) Uani 1 1 d . . .
C8 C 0.3732(4) 0.14861(13) -0.14445(17) 0.0246(7) Uani 1 1 d . . .
H8 H 0.4201 0.1520 -0.1872 0.030 Uiso 1 1 calc R . .
C9 C 0.3483(4) 0.09527(14) -0.11752(18) 0.0255(8) Uani 1 1 d . . .
H9 H 0.3767 0.0618 -0.1426 0.031 Uiso 1 1 calc R . .
C10 C 0.2397(4) 0.13581(13) -0.02277(16) 0.0219(7) Uani 1 1 d . . .
H10 H 0.1930 0.1315 0.0200 0.026 Uiso 1 1 calc R . .
C11 C 0.2586(4) 0.19113(13) -0.04794(16) 0.0223(7) Uani 1 1 d . . .
H11 H 0.2231 0.2241 -0.0234 0.027 Uiso 1 1 calc R . .
N2 N 0.2842(3) 0.08780(11) -0.05588(14) 0.0243(6) Uani 1 1 d . . .
C12 C 0.2564(4) 0.59932(14) 0.10778(17) 0.0244(7) Uani 1 1 d . . .
H21 H 0.3007 0.5678 0.1331 0.029 Uiso 1 1 calc R . .
C13 C 0.2331(4) 0.65234(13) 0.13920(17) 0.0256(7) Uani 1 1 d . . .
H22 H 0.2593 0.6568 0.1851 0.031 Uiso 1 1 calc R . .
C14 C 0.1698(4) 0.69961(13) 0.10169(17) 0.0222(7) Uani 1 1 d . . .
C15 C 0.1307(4) 0.69028(14) 0.03449(17) 0.0242(7) Uani 1 1 d . . .
H24 H 0.0873 0.7210 0.0077 0.029 Uiso 1 1 calc R . .
C16 C 0.1564(4) 0.63585(13) 0.00789(18) 0.0237(7) Uani 1 1 d . . .
H25 H 0.1287 0.6298 -0.0376 0.028 Uiso 1 1 calc R . .
C17 C 0.1338(4) 0.75650(14) 0.13611(19) 0.0260(8) Uani 1 1 d . . .
C18 C 0.1729(4) 0.81276(13) 0.10095(17) 0.0201(7) Uani 1 1 d . . .
C19 C 0.1131(4) 0.86463(13) 0.12780(18) 0.0276(8) Uani 1 1 d . . .
H28 H 0.0495 0.8638 0.1672 0.033 Uiso 1 1 calc R . .
C20 C 0.1460(4) 0.91683(14) 0.09742(18) 0.0285(8) Uani 1 1 d . . .
H29 H 0.1057 0.9517 0.1168 0.034 Uiso 1 1 calc R . .
C21 C 0.2939(4) 0.87038(13) 0.01604(16) 0.0223(7) Uani 1 1 d . . .
H30 H 0.3586 0.8724 -0.0230 0.027 Uiso 1 1 calc R . .
C22 C 0.2672(4) 0.81634(13) 0.04392(17) 0.0228(7) Uani 1 1 d . . .
H31 H 0.3124 0.7822 0.0245 0.027 Uiso 1 1 calc R . .
N5 N 0.0277(3) 0.46558(12) 0.09247(16) 0.0282(7) Uani 1 1 d . . .
C23 C 0.0325(3) 0.44793(14) 0.14510(18) 0.0222(7) Uani 1 1 d . . .
C24 C 0.0356(4) 0.42545(16) 0.21300(17) 0.0299(8) Uani 1 1 d . . .
H42A H 0.0091 0.4570 0.2439 0.036 Uiso 1 1 calc R . .
H42B H 0.1472 0.4100 0.2237 0.036 Uiso 1 1 calc R . .
H42C H -0.0475 0.3943 0.2169 0.036 Uiso 1 1 calc R . .
N7 N 0.4803(3) 1.04287(12) 0.09036(15) 0.0247(6) Uani 1 1 d . . .
C27 C 0.4798(3) 1.06308(14) 0.14155(18) 0.0215(7) Uani 1 1 d . . .
C28 C 0.4846(4) 1.08901(15) 0.20751(18) 0.0296(8) Uani 1 1 d . . .
H52A H 0.4117 1.0669 0.2369 0.036 Uiso 1 1 calc R . .
H52B H 0.4459 1.1295 0.2048 0.036 Uiso 1 1 calc R . .
H52C H 0.5997 1.0881 0.2252 0.036 Uiso 1 1 calc R . .
N6 N 0.4699(4) 0.73139(16) 0.41931(19) 0.0537(10) Uani 1 1 d D . .
C25 C 0.3905(5) 0.74366(17) 0.3747(2) 0.0381(10) Uani 1 1 d D . .
C26 C 0.2897(5) 0.75789(17) 0.3176(2) 0.0417(10) Uani 1 1 d D . .
H62A H 0.2047 0.7276 0.3105 0.050 Uiso 1 1 calc R . .
H62B H 0.3607 0.7604 0.2786 0.050 Uiso 1 1 calc R . .
H62C H 0.2345 0.7955 0.3246 0.050 Uiso 1 1 calc R . .
N8A N 0.0897(8) 0.2836(3) 0.0862(4) 0.081(2) Uiso 0.60 1 d PD A 1
C29A C 0.1475(5) 0.2731(2) 0.1337(2) 0.0170(11) Uiso 0.60 1 d PD A 1
N8B N 0.0458(6) 0.2333(2) 0.0853(3) 0.0155(13) Uiso 0.40 1 d PD A 2
C29B C 0.1176(11) 0.2419(5) 0.1308(6) 0.140(8) Uiso 0.40 1 d PD A 2
C30 C 0.2218(7) 0.2576(3) 0.1939(3) 0.105(2) Uiso 1 1 d D . .
N1 N 0.2670(3) 0.42057(11) -0.04727(14) 0.0237(6) Uani 1 1 d . . .
N3 N 0.2195(3) 0.59036(11) 0.04352(14) 0.0233(6) Uani 1 1 d . . .
N4 N 0.2338(3) 0.92016(11) 0.04100(14) 0.0225(6) Uani 1 1 d . . .
O1 O 0.4289(5) 0.25926(11) -0.19407(18) 0.0818(13) Uani 1 1 d . . .
O2 O 0.0693(3) 0.75630(10) 0.18999(13) 0.0357(6) Uani 1 1 d . . .
P1 P 0.46245(9) 0.56849(4) -0.17616(5) 0.0234(2) Uani 1 1 d . . .
F11 F 0.3406(2) 0.60015(8) -0.12512(10) 0.0343(5) Uani 1 1 d . . .
F12 F 0.3774(2) 0.60376(10) -0.23633(11) 0.0482(6) Uani 1 1 d . . .
F13 F 0.5973(2) 0.61951(9) -0.16507(12) 0.0442(6) Uani 1 1 d . . .
F14 F 0.5463(2) 0.53276(9) -0.11597(13) 0.0489(6) Uani 1 1 d . . .
F15 F 0.3282(2) 0.51771(8) -0.18646(11) 0.0324(5) Uani 1 1 d . . .
F16 F 0.5841(2) 0.53716(10) -0.22705(13) 0.0493(6) Uani 1 1 d . . .
P2 P 0.02055(9) 0.92082(4) -0.16680(5) 0.0233(2) Uani 1 1 d . . .
F21 F 0.0755(3) 0.90731(15) -0.23976(13) 0.0872(11) Uani 1 1 d . . .
F22 F 0.1619(2) 0.87803(9) -0.13885(14) 0.0507(7) Uani 1 1 d . . .
F23 F -0.1106(3) 0.86901(9) -0.16793(17) 0.0790(11) Uani 1 1 d . . .
F24 F -0.1207(2) 0.96400(8) -0.19423(11) 0.0317(5) Uani 1 1 d . . .
F25 F 0.1507(2) 0.97302(9) -0.16365(12) 0.0418(6) Uani 1 1 d . . .
F26 F -0.0328(3) 0.93543(11) -0.09274(12) 0.0570(7) Uani 1 1 d . . .

loop_
_atom_site_aniso_label
_atom_site_aniso_U_11
_atom_site_aniso_U_22
_atom_site_aniso_U_33
_atom_site_aniso_U_23
_atom_site_aniso_U_13
_atom_site_aniso_U_12
Ag1 0.04345(16) 0.01314(14) 0.03104(17) -0.00232(10) 0.00979(13) 0.00136(10)
Ag2 0.05005(18) 0.01257(14) 0.03013(17) 0.00276(11) -0.00031(14) -0.00052(10)
C1 0.0270(16) 0.0216(17) 0.0256(19) 0.0047(16) 0.0032(14) -0.0021(13)
C2 0.0276(17) 0.0214(18) 0.037(2) 0.0080(17) 0.0135(16) 0.0056(14)
C3 0.0326(17) 0.0117(16) 0.034(2) -0.0009(15) 0.0218(16) -0.0010(13)
C4 0.0352(18) 0.0176(17) 0.0234(18) -0.0002(14) 0.0135(15) -0.0029(13)
C5 0.0307(17) 0.0200(17) 0.0222(19) 0.0033(14) 0.0123(15) 0.0017(13)
C6 0.062(2) 0.029(2) 0.036(3) 0.0019(18) 0.034(2) 0.0064(18)
C7 0.0313(17) 0.0142(17) 0.028(2) -0.0026(15) 0.0130(15) -0.0001(13)
C8 0.0336(17) 0.0157(17) 0.025(2) -0.0024(15) 0.0083(15) 0.0043(13)
C9 0.0274(17) 0.0226(18) 0.027(2) -0.0049(16) 0.0024(15) 0.0022(13)
C10 0.0261(16) 0.0179(17) 0.0218(18) -0.0013(14) 0.0062(14) 0.0005(12)
C11 0.0272(16) 0.0164(16) 0.0234(19) -0.0029(14) 0.0066(14) 0.0026(12)
N2 0.0303(14) 0.0150(14) 0.0274(17) -0.0013(12) -0.0038(13) 0.0020(11)
C12 0.0294(17) 0.0198(17) 0.0241(19) 0.0046(14) 0.0060(15) -0.0042(13)
C13 0.0320(17) 0.0197(17) 0.0257(19) 0.0058(14) 0.0123(15) -0.0051(14)
C14 0.0280(16) 0.0104(16) 0.029(2) 0.0002(14) 0.0134(14) 0.0006(12)
C15 0.0283(17) 0.0199(17) 0.025(2) 0.0026(15) 0.0082(15) -0.0046(13)
C16 0.0265(16) 0.0204(17) 0.0245(19) 0.0019(15) 0.0070(14) 0.0003(13)
C17 0.0316(17) 0.0236(19) 0.023(2) -0.0016(15) 0.0086(15) -0.0015(14)
C18 0.0228(15) 0.0138(16) 0.0240(19) -0.0019(14) 0.0029(13) -0.0007(12)
C19 0.0396(18) 0.0202(18) 0.024(2) -0.0080(15) 0.0132(16) -0.0006(14)
C20 0.0362(18) 0.0210(18) 0.028(2) -0.0050(16) 0.0077(16) 0.0030(14)
C21 0.0280(16) 0.0193(17) 0.0197(17) -0.0043(14) 0.0060(14) -0.0041(13)
C22 0.0279(16) 0.0119(16) 0.029(2) -0.0003(14) 0.0145(15) 0.0028(12)
N5 0.0270(14) 0.0248(16) 0.0329(19) 0.0023(15) 0.0081(13) -0.0032(11)
C23 0.0164(15) 0.0209(18) 0.030(2) -0.0016(16) 0.0088(14) 0.0007(12)
C24 0.0234(16) 0.040(2) 0.026(2) 0.0031(17) 0.0061(15) -0.0016(14)
N7 0.0231(14) 0.0276(16) 0.0235(17) 0.0012(14) 0.0005(12) -0.0009(11)
C27 0.0172(15) 0.0196(17) 0.028(2) 0.0024(16) 0.0009(14) 0.0009(12)
C28 0.0190(16) 0.038(2) 0.032(2) -0.0065(18) 0.0044(15) 0.0000(14)
N6 0.059(2) 0.067(3) 0.035(2) 0.003(2) 0.0041(19) -0.0289(19)
C25 0.040(2) 0.043(3) 0.032(3) -0.008(2) 0.0122(19) -0.0128(18)
C26 0.048(2) 0.044(2) 0.034(2) 0.0019(19) 0.0092(19) 0.0023(18)
N1 0.0325(14) 0.0129(14) 0.0261(17) 0.0005(12) 0.0133(13) 0.0014(11)
N3 0.0278(14) 0.0184(14) 0.0240(16) 0.0005(12) 0.0112(12) -0.0023(11)
N4 0.0307(14) 0.0131(14) 0.0234(16) 0.0001(11) -0.0036(12) -0.0019(11)
O1 0.167(3) 0.0161(15) 0.066(3) -0.0010(14) 0.089(3) -0.0013(18)
O2 0.0594(15) 0.0227(14) 0.0258(16) -0.0010(11) 0.0223(13) 0.0008(11)
P1 0.0191(4) 0.0227(5) 0.0285(5) -0.0014(4) 0.0071(4) -0.0028(3)
F11 0.0325(10) 0.0351(12) 0.0359(13) -0.0065(10) 0.0184(9) 0.0018(8)
F12 0.0503(12) 0.0622(16) 0.0322(14) 0.0185(12) 0.0027(11) -0.0058(11)
F13 0.0288(10) 0.0340(12) 0.0705(18) -0.0184(12) 0.0141(11) -0.0149(9)
F14 0.0461(12) 0.0414(14) 0.0585(17) 0.0019(12) -0.0188(12) 0.0072(10)
F15 0.0242(9) 0.0307(11) 0.0425(14) -0.0064(10) 0.0080(9) -0.0106(8)
F16 0.0306(10) 0.0512(15) 0.0671(17) -0.0290(13) 0.0255(11) -0.0101(10)
P2 0.0186(4) 0.0207(5) 0.0306(5) -0.0055(4) 0.0019(4) 0.0020(3)
F21 0.0739(17) 0.145(3) 0.0429(17) -0.0503(18) -0.0024(14) 0.0483(18)
F22 0.0297(11) 0.0296(12) 0.092(2) 0.0046(13) -0.0136(12) 0.0091(9)
F23 0.0406(13) 0.0254(13) 0.170(3) 0.0123(17) -0.0348(16) -0.0090(10)
F24 0.0240(9) 0.0272(11) 0.0438(14) 0.0049(10) -0.0045(9) 0.0025(8)
F25 0.0267(10) 0.0373(12) 0.0613(17) 0.0153(12) -0.0033(10) -0.0084(9)
F26 0.0578(14) 0.0844(19) 0.0296(14) 0.0141(14) 0.0198(12) 0.0115(13)

loop_
_atom_type_symbol
_atom_type_description
_atom_type_scat_dispersion_real
_atom_type_scat_dispersion_imag
_atom_type_scat_source
C C 0.0033 0.0016 'International Tables Vol C Tables 4.2.6.8 and 6.1.1.4'
H H 0.0000 0.0000 'International Tables Vol C Tables 4.2.6.8 and 6.1.1.4'
N N 0.0061 0.0033 'International Tables Vol C Tables 4.2.6.8 and 6.1.1.4'
O O 0.0106 0.0060 'International Tables Vol C Tables 4.2.6.8 and 6.1.1.4'
F F 0.0171 0.0103 'International Tables Vol C Tables 4.2.6.8 and 6.1.1.4'
P P 0.1023 0.0942 'International Tables Vol C Tables 4.2.6.8 and 6.1.1.4'
Ag Ag -0.8971 1.1015 'International Tables Vol C Tables 4.2.6.8 and 6.1.1.4'

loop_
_geom_angle_atom_site_label_1
_geom_angle_atom_site_label_2
_geom_angle_atom_site_label_3
_geom_angle
_geom_angle_site_symmetry_3
N1 Ag1 N3 171.14(9) .
N1 Ag1 N5 96.23(9) .
N3 Ag1 N5 89.64(9) .
N4 Ag2 N2 169.63(9) 1_565
N1 C1 C2 124.0(3) .
N1 C1 H1 118.0 .
C2 C1 H1 118.0 .
C1 C2 C3 118.4(3) .
C1 C2 H2 120.8 .
C3 C2 H2 120.8 .
C2 C3 C4 119.0(3) .
C2 C3 C6 123.7(3) .
C4 C3 C6 117.1(3) .
C5 C4 C3 118.5(3) .
C5 C4 H4 120.8 .
C3 C4 H4 120.8 .
N1 C5 C4 122.6(3) .
N1 C5 H5 118.7 .
C4 C5 H5 118.7 .
O1 C6 C3 119.6(3) .
O1 C6 C7 119.7(3) .
C3 C6 C7 120.5(3) .
C8 C7 C11 118.2(3) .
C8 C7 C6 118.1(3) .
C11 C7 C6 123.7(3) .
C9 C8 C7 119.9(3) .
C9 C8 H8 120.1 .
C7 C8 H8 120.1 .
C8 C9 N2 122.6(3) .
C8 C9 H9 118.7 .
N2 C9 H9 118.7 .
N2 C10 C11 122.9(3) .
N2 C10 H10 118.6 .
C11 C10 H10 118.6 .
C10 C11 C7 119.0(3) .
C10 C11 H11 120.5 .
C7 C11 H11 120.5 .
C10 N2 C9 117.3(3) .
C10 N2 Ag2 120.7(2) 1_545
C9 N2 Ag2 121.6(2) 1_545
N3 C12 C13 123.2(3) .
N3 C12 H21 118.4 .
C13 C12 H21 118.4 .
C12 C13 C14 118.7(3) .
C12 C13 H22 120.7 .
C14 C13 H22 120.7 .
C15 C14 C13 118.2(3) .
C15 C14 C17 122.4(3) .
C13 C14 C17 119.2(3) .
C16 C15 C14 118.9(3) .
C16 C15 H24 120.6 .
C14 C15 H24 120.6 .
N3 C16 C15 123.2(3) .
N3 C16 H25 118.4 .
C15 C16 H25 118.4 .
O2 C17 C18 121.3(3) .
O2 C17 C14 119.8(3) .
C18 C17 C14 118.8(3) .
C22 C18 C19 117.7(3) .
C22 C18 C17 124.0(3) .
C19 C18 C17 118.2(3) .
C20 C19 C18 120.1(3) .
C20 C19 H28 119.9 .
C18 C19 H28 119.9 .
N4 C20 C19 122.2(3) .
N4 C20 H29 118.9 .
C19 C20 H29 118.9 .
N4 C21 C22 123.6(3) .
N4 C21 H30 118.2 .
C22 C21 H30 118.2 .
C21 C22 C18 118.7(3) .
C21 C22 H31 120.6 .
C18 C22 H31 120.6 .
C23 N5 Ag1 141.7(2) .
N5 C23 C24 179.0(3) .
C23 C24 H42A 109.5 .
C23 C24 H42B 109.5 .
H42A C24 H42B 109.5 .
C23 C24 H42C 109.5 .
H42A C24 H42C 109.5 .
H42B C24 H42C 109.5 .
N7 C27 C28 178.3(3) .
C27 C28 H52A 109.5 .
C27 C28 H52B 109.5 .
H52A C28 H52B 109.5 .
C27 C28 H52C 109.5 .
H52A C28 H52C 109.5 .
H52B C28 H52C 109.5 .
N6 C25 C26 178.7(5) .
C25 C26 H62A 109.5 .
C25 C26 H62B 109.5 .
H62A C26 H62B 109.5 .
C25 C26 H62C 109.5 .
H62A C26 H62C 109.5 .
H62B C26 H62C 109.5 .
N8A C29A C30 178.0(7) .
N8B C29B C30 176.8(12) .
C29A C30 C29B 29.2(4) .
C1 N1 C5 117.5(3) .
C1 N1 Ag1 121.3(2) .
C5 N1 Ag1 121.2(2) .
C12 N3 C16 117.8(3) .
C12 N3 Ag1 122.8(2) .
C16 N3 Ag1 118.8(2) .
C21 N4 C20 117.6(3) .
C21 N4 Ag2 120.4(2) .
C20 N4 Ag2 122.0(2) .
F15 P1 F16 90.17(11) .
F15 P1 F12 89.76(12) .
F16 P1 F12 89.77(14) .
F15 P1 F14 89.73(12) .
F16 P1 F14 90.28(13) .
F12 P1 F14 179.49(13) .
F15 P1 F11 90.01(10) .
F16 P1 F11 179.80(13) .
F12 P1 F11 90.16(12) .
F14 P1 F11 89.80(13) .
F15 P1 F13 179.48(14) .
F16 P1 F13 90.18(10) .
F12 P1 F13 90.63(12) .
F14 P1 F13 89.88(12) .
F11 P1 F13 89.64(11) .
F21 P2 F23 91.98(18) .
F21 P2 F25 89.56(16) .
F23 P2 F25 178.46(17) .
F21 P2 F22 90.04(15) .
F23 P2 F22 90.39(11) .
F25 P2 F22 89.52(11) .
F21 P2 F24 90.36(14) .
F23 P2 F24 89.87(11) .
F25 P2 F24 90.21(10) .
F22 P2 F24 179.51(14) .
F21 P2 F26 178.97(18) .
F23 P2 F26 89.05(16) .
F25 P2 F26 89.41(13) .
F22 P2 F26 89.92(14) .
F24 P2 F26 89.68(12) .

loop_
_geom_bond_atom_site_label_1
_geom_bond_atom_site_label_2
_geom_bond_distance
_geom_bond_site_symmetry_2
Ag1 N1 2.164(2) .
Ag1 N3 2.173(3) .
Ag1 N5 2.632(3) .
Ag2 N4 2.172(3) .
Ag2 N2 2.182(3) 1_565
C1 N1 1.334(4) .
C1 C2 1.373(4) .
C1 H1 0.9500 .
C2 C3 1.392(5) .
C2 H2 0.9500 .
C3 C4 1.404(4) .
C3 C6 1.504(5) .
C4 C5 1.378(4) .
C4 H4 0.9500 .
C5 N1 1.364(4) .
C5 H5 0.9500 .
C6 O1 1.198(5) .
C6 C7 1.519(5) .
C7 C8 1.381(4) .
C7 C11 1.386(4) .
C8 C9 1.355(4) .
C8 H8 0.9500 .
C9 N2 1.363(4) .
C9 H9 0.9500 .
C10 N2 1.340(4) .
C10 C11 1.377(4) .
C10 H10 0.9500 .
C11 H11 0.9500 .
N2 Ag2 2.183(3) 1_545
C12 N3 1.339(4) .
C12 C13 1.386(4) .
C12 H21 0.9500 .
C13 C14 1.411(4) .
C13 H22 0.9500 .
C14 C15 1.401(5) .
C14 C17 1.509(4) .
C15 C16 1.376(4) .
C15 H24 0.9500 .
C16 N3 1.359(4) .
C16 H25 0.9500 .
C17 O2 1.210(4) .
C17 C18 1.508(4) .
C18 C22 1.388(4) .
C18 C19 1.396(4) .
C19 C20 1.373(4) .
C19 H28 0.9500 .
C20 N4 1.349(4) .
C20 H29 0.9500 .
C21 N4 1.341(4) .
C21 C22 1.380(4) .
C21 H30 0.9500 .
C22 H31 0.9500 .
N5 C23 1.135(4) .
C23 C24 1.462(5) .
C24 H42A 0.9800 .
C24 H42B 0.9800 .
C24 H42C 0.9800 .
N7 C27 1.131(4) .
C27 C28 1.456(5) .
C28 H52A 0.9800 .
C28 H52B 0.9800 .
C28 H52C 0.9800 .
N6 C25 1.126(5) .
C25 C26 1.431(6) .
C26 H62A 0.9800 .
C26 H62B 0.9800 .
C26 H62C 0.9800 .
N8A C29A 1.082(8) .
C29A C30 1.387(7) .
N8B C29B 1.092(10) .
C29B C30 1.549(10) .
P1 F15 1.5950(18) .
P1 F16 1.597(2) .
P1 F12 1.599(2) .
P1 F14 1.601(2) .
P1 F11 1.6029(19) .
P1 F13 1.6037(19) .
P2 F21 1.573(3) .
P2 F23 1.585(2) .
P2 F25 1.587(2) .
P2 F22 1.592(2) .
P2 F24 1.5935(19) .
P2 F26 1.595(2) .

loop_
_geom_torsion_atom_site_label_1
_geom_torsion_atom_site_label_2
_geom_torsion_atom_site_label_3
_geom_torsion_atom_site_label_4
_geom_torsion
_geom_torsion_site_symmetry_1
_geom_torsion_site_symmetry_4
N1 C1 C2 C3 1.0(5) . .
C1 C2 C3 C4 -1.5(4) . .
C1 C2 C3 C6 173.9(3) . .
C2 C3 C4 C5 0.8(4) . .
C6 C3 C4 C5 -175.0(3) . .
C3 C4 C5 N1 0.6(4) . .
C2 C3 C6 O1 -125.2(5) . .
C4 C3 C6 O1 50.3(6) . .
C2 C3 C6 C7 50.4(5) . .
C4 C3 C6 C7 -134.0(4) . .
O1 C6 C7 C8 -2.5(6) . .
C3 C6 C7 C8 -178.1(3) . .
O1 C6 C7 C11 178.2(4) . .
C3 C6 C7 C11 2.5(6) . .
C11 C7 C8 C9 -1.5(5) . .
C6 C7 C8 C9 179.2(3) . .
C7 C8 C9 N2 -1.2(5) . .
N2 C10 C11 C7 -1.5(5) . .
C8 C7 C11 C10 2.7(5) . .
C6 C7 C11 C10 -177.9(3) . .
C11 C10 N2 C9 -1.0(4) . .
C11 C10 N2 Ag2 171.3(2) . 1_545
C8 C9 N2 C10 2.4(5) . .
C8 C9 N2 Ag2 -169.9(2) . 1_545
N3 C12 C13 C14 -1.0(4) . .
C12 C13 C14 C15 1.1(4) . .
C12 C13 C14 C17 176.3(3) . .
C13 C14 C15 C16 -0.3(4) . .
C17 C14 C15 C16 -175.4(3) . .
C14 C15 C16 N3 -0.6(4) . .
C15 C14 C17 O2 134.1(4) . .
C13 C14 C17 O2 -40.9(5) . .
C15 C14 C17 C18 -43.4(4) . .
C13 C14 C17 C18 141.6(3) . .
O2 C17 C18 C22 170.6(3) . .
C14 C17 C18 C22 -12.0(5) . .
O2 C17 C18 C19 -8.3(5) . .
C14 C17 C18 C19 169.1(3) . .
C22 C18 C19 C20 0.9(5) . .
C17 C18 C19 C20 179.9(3) . .
C18 C19 C20 N4 0.9(5) . .
N4 C21 C22 C18 0.0(5) . .
C19 C18 C22 C21 -1.3(5) . .
C17 C18 C22 C21 179.7(3) . .
N1 Ag1 N5 C23 89.2(4) . .
N3 Ag1 N5 C23 -84.2(4) . .
Ag1 N5 C23 C24 160(100) . .
N8A C29A C30 C29B -26(12) . .
N8B C29B C30 C29A 7(13) . .
C2 C1 N1 C5 0.4(4) . .
C2 C1 N1 Ag1 179.1(2) . .
C4 C5 N1 C1 -1.2(4) . .
C4 C5 N1 Ag1 -179.9(2) . .
N3 Ag1 N1 C1 67.8(8) . .
N5 Ag1 N1 C1 -63.5(2) . .
N3 Ag1 N1 C5 -113.6(7) . .
N5 Ag1 N1 C5 115.1(2) . .
C13 C12 N3 C16 0.1(4) . .
C13 C12 N3 Ag1 -170.9(2) . .
C15 C16 N3 C12 0.7(4) . .
C15 C16 N3 Ag1 172.1(2) . .
N1 Ag1 N3 C12 -79.8(7) . .
N5 Ag1 N3 C12 51.8(2) . .
N1 Ag1 N3 C16 109.3(7) . .
N5 Ag1 N3 C16 -119.1(2) . .
C22 C21 N4 C20 1.7(5) . .
C22 C21 N4 Ag2 -179.8(2) . .
C19 C20 N4 C21 -2.2(5) . .
C19 C20 N4 Ag2 179.3(2) . .
N2 Ag2 N4 C21 126.8(5) 1_565 .
N2 Ag2 N4 C20 -54.7(7) 1_565 .
